data_4322996
loop_
_publ_author_name
'Hany Hassaballa'
'Jonathan W. Steed'
'Peter C. Junk'
'Mark R. J. Elsegood'

_publ_section_title
;
 Formation of Lanthanide and Actinide Oxonium Ion Complexes with Crown
 Ethers from a Liquid Clathrate Medium
;
_journal_name_full 'Inorganic Chemistry'
_journal_page_first 4666
_journal_page_last 4671
_journal_paper_doi 10.1021/ic9802597
_journal_volume 37
_journal_year 1998
_chemical_formula_sum 'C12 H30 Cl4 Eu O9'
_chemical_formula_weight 1317.49
_chemical_name_common 'compound 2'
_chemical_name_systematic
; 
 ? 
;
_space_group_IT_number 33
_symmetry_cell_setting orthorhombic
_symmetry_space_group_name_Hall 'P 2c -2ab'
_symmetry_space_group_name_H-M 'P b n 21'
_atom_sites_solution_hydrogens geom
_atom_sites_solution_primary direct
_atom_sites_solution_secondary difmap
_audit_creation_method SHELXL
_cell_angle_alpha 90
_cell_angle_beta 90
_cell_angle_gamma 90
_cell_formula_units_Z 8
_cell_length_a 10.23200(10)
_cell_length_b 14.7449(3)
_cell_length_c 29.9123(5)
_cell_measurement_temperature 160(2)
_cell_volume 4512.86(13)
_computing_structure_refinement 'SHELXL-93 (Sheldrick, 1993)'
_computing_structure_solution 'SHELXS-86 (Sheldrick, 1990)'
_diffrn_ambient_temperature 160(2)
_diffrn_measurement_device SMART
_diffrn_measurement_method omega_scans
_diffrn_radiation_monochromator graphite
_diffrn_radiation_source 'fine-focus sealed tube'
_diffrn_radiation_type MoK\a
_diffrn_radiation_wavelength 0.71070
_diffrn_reflns_av_R_equivalents 0.0475
_diffrn_reflns_av_sigmaI/netI 0.0477
_diffrn_reflns_limit_h_max 13
_diffrn_reflns_limit_h_min -13
_diffrn_reflns_limit_k_max 17
_diffrn_reflns_limit_k_min -18
_diffrn_reflns_limit_l_max 28
_diffrn_reflns_limit_l_min -38
_diffrn_reflns_number 27101
_diffrn_reflns_theta_max 28.37
_diffrn_reflns_theta_min 1.36
_exptl_absorpt_coefficient_mu 3.184
_exptl_absorpt_correction_type Scalepack
_exptl_crystal_colour colourless
_exptl_crystal_density_diffrn 1.939
_exptl_crystal_F_000 2636
_exptl_crystal_size_max 0.33
_exptl_crystal_size_mid 0.18
_exptl_crystal_size_min 0.15
_refine_diff_density_max 4.627
_refine_diff_density_min -1.721
_refine_diff_density_rms 0.169
_refine_ls_abs_structure_details 'Flack H D (1983), Acta Cryst. A39, 876-881'
_refine_ls_abs_structure_Flack 0.00
_refine_ls_extinction_method none
_refine_ls_goodness_of_fit_all 1.080
_refine_ls_goodness_of_fit_obs 1.103
_refine_ls_matrix_type full
_refine_ls_number_parameters 469
_refine_ls_number_reflns 8788
_refine_ls_number_restraints 1
_refine_ls_restrained_S_all 1.085
_refine_ls_restrained_S_obs 1.103
_refine_ls_R_factor_all 0.0461
_refine_ls_R_factor_obs 0.0418
_refine_ls_shift/esd_max -0.009
_refine_ls_shift/esd_mean 0.001
_refine_ls_structure_factor_coef Fsqd
_refine_ls_weighting_details 'w=1/[\s^2^(Fo^2^)+(0.0431P)^2^+16.7527P] where P=(Fo^2^+2Fc^2^)/3'
_refine_ls_weighting_scheme calc
_refine_ls_wR_factor_all 0.1027
_refine_ls_wR_factor_obs 0.1002
_reflns_number_observed 8128
_reflns_number_total 8789
_reflns_observed_criterion >2sigma(I)
_cod_data_source_file ic9802597_2.cif
_cod_data_source_block eu18c6
_cod_depositor_comments
;
The following automatic conversions were performed:

'_refine_ls_weighting_scheme' value 'calc
w=1/[\s^2^(Fo^2^)+(0.0431P)^2^+16.7527P] where P=(Fo^2^+2Fc^2^)/3'
was changed to 'calc'. New tag '_refine_ls_weighting_details' was
created. The value of the new tag was set to
'w=1/[\s^2^(Fo^2^)+(0.0431P)^2^+16.7527P] where P=(Fo^2^+2Fc^2^)/3'.

Automatic conversion script
Id: cif_fix_values 3143 2015-03-26 13:38:13Z robertas 
;
_cod_original_sg_symbol_H-M 'P n a 21'
_cod_original_formula_sum 'C37.50 H62 Cl6 Eu2 O18'
_cod_database_code 4322996

loop_
_symmetry_equiv_pos_as_xyz
'x, y, z'
'-x+1/2, y+1/2, z'
'x+1/2, -y+1/2, z+1/2'
'-x, -y, z+1/2'

loop_
_atom_site_aniso_label
_atom_site_aniso_U_11
_atom_site_aniso_U_22
_atom_site_aniso_U_33
_atom_site_aniso_U_23
_atom_site_aniso_U_13
_atom_site_aniso_U_12
Eu1 0.01380(15) 0.0074(2) 0.0142(2) 0.0003(2) -0.0008(2) -0.00114(12)
Eu2 0.01395(15) 0.0077(2) 0.0131(2) -0.00018(15) 0.0001(2) 0.00212(12)
Cl1 0.0197(9) 0.0165(10) 0.0146(14) -0.0049(8) 0.0000(7) -0.0008(7)
Cl2 0.053(2) 0.041(2) 0.031(2) 0.0024(12) 0.0076(12) 0.0141(12)
Cl3 0.058(2) 0.0401(14) 0.032(2) -0.0049(12) -0.0119(12) -0.0081(12)
Cl4 0.0233(10) 0.0341(11) 0.045(2) 0.0126(12) -0.0119(12) -0.0068(8)
Cl5 0.0262(10) 0.0267(10) 0.0187(10) -0.0028(8) 0.0045(8) 0.0001(8)
Cl6 0.0265(10) 0.0288(10) 0.0434(14) 0.0093(11) -0.0074(13) -0.0032(8)
Cl7 0.0252(10) 0.0273(10) 0.0203(10) -0.0033(8) -0.0038(8) 0.0004(8)
O1 0.009(2) 0.017(3) 0.024(3) 0.001(2) -0.004(2) -0.004(2)
O2 0.014(3) 0.023(3) 0.023(3) 0.005(2) 0.001(2) -0.006(2)
O3 0.009(3) 0.012(3) 0.035(4) 0.001(2) -0.002(3) 0.003(2)
O4 0.027(3) 0.018(3) 0.014(3) -0.001(2) -0.002(2) 0.004(2)
O5 0.016(3) 0.013(3) 0.029(4) 0.004(2) -0.004(2) -0.001(2)
O6 0.017(3) 0.021(3) 0.035(5) 0.009(3) 0.000(3) 0.000(2)
O7 0.020(3) 0.018(3) 0.025(4) -0.007(2) -0.002(3) 0.004(2)
O8 0.019(3) 0.021(3) 0.029(4) -0.003(2) 0.000(3) -0.007(2)
C1 0.007(3) 0.025(4) 0.035(6) 0.002(4) -0.002(3) -0.007(3)
C2 0.012(3) 0.020(4) 0.032(5) -0.001(4) 0.006(4) -0.003(3)
C3 0.025(4) 0.018(4) 0.026(5) 0.005(4) -0.001(3) -0.008(4)
C4 0.023(4) 0.021(4) 0.020(4) 0.007(3) 0.007(3) 0.000(3)
C5 0.023(4) 0.018(4) 0.034(5) 0.011(4) -0.002(4) 0.007(3)
C6 0.024(4) 0.026(5) 0.023(5) 0.011(4) -0.005(4) 0.009(4)
C7 0.017(4) 0.024(4) 0.026(5) -0.003(3) 0.003(3) 0.010(3)
C8 0.013(4) 0.028(5) 0.027(5) 0.003(4) 0.008(3) 0.008(3)
C9 0.021(4) 0.021(4) 0.019(5) 0.009(3) 0.000(3) -0.003(3)
C10 0.028(5) 0.014(4) 0.024(5) 0.003(3) -0.003(4) -0.006(3)
C11 0.023(4) 0.010(4) 0.033(5) 0.003(3) 0.000(4) -0.001(3)
C12 0.020(4) 0.023(4) 0.033(6) 0.011(4) -0.008(4) 0.004(4)
Cl1B 0.0177(10) 0.0148(10) 0.0234(15) 0.0046(9) -0.0020(7) -0.0001(7)
O1B 0.018(3) 0.018(3) 0.022(3) -0.010(2) 0.000(2) -0.006(2)
O2B 0.021(3) 0.012(3) 0.020(3) -0.005(2) -0.002(2) -0.001(2)
O3B 0.016(3) 0.014(3) 0.029(4) -0.010(3) -0.002(2) 0.001(2)
O4B 0.013(3) 0.014(3) 0.017(3) -0.002(2) -0.004(2) -0.001(2)
O5B 0.017(3) 0.016(3) 0.017(3) -0.002(2) 0.004(2) 0.004(2)
O6B 0.017(3) 0.011(3) 0.017(3) -0.003(2) -0.001(3) 0.001(2)
O7B 0.019(3) 0.019(3) 0.021(3) 0.001(2) 0.000(2) 0.003(2)
O8B 0.020(3) 0.020(3) 0.018(3) 0.002(2) -0.001(2) -0.003(2)
C1B 0.014(3) 0.024(4) 0.021(5) 0.003(4) -0.007(4) -0.008(3)
C2B 0.014(4) 0.027(5) 0.026(5) -0.003(4) 0.004(3) 0.000(3)
C3B 0.021(4) 0.024(4) 0.026(5) -0.010(4) 0.005(4) 0.003(3)
C4B 0.020(4) 0.015(4) 0.036(6) -0.011(4) -0.004(4) 0.009(3)
C5B 0.020(4) 0.016(4) 0.029(5) -0.003(3) -0.002(4) -0.006(3)
C6B 0.017(4) 0.022(4) 0.023(5) -0.009(4) 0.002(3) 0.000(3)
C7B 0.020(4) 0.021(5) 0.033(6) 0.002(4) -0.002(4) 0.003(3)
C8B 0.014(4) 0.023(4) 0.035(6) -0.005(4) 0.002(3) 0.007(3)
C9B 0.012(4) 0.020(4) 0.027(5) -0.005(3) -0.002(3) 0.004(3)
C10B 0.022(4) 0.017(4) 0.028(5) -0.015(4) 0.003(4) 0.002(3)
C11B 0.026(4) 0.021(4) 0.019(4) -0.006(3) 0.000(3) 0.001(3)
C12B 0.025(4) 0.017(4) 0.032(5) -0.010(4) -0.003(4) -0.002(4)
O1S 0.019(3) 0.033(4) 0.031(4) 0.000(3) 0.002(3) 0.003(3)
O2S 0.017(3) 0.029(3) 0.028(4) -0.001(3) -0.002(2) 0.002(2)

loop_
_atom_site_label
_atom_site_type_symbol
_atom_site_fract_x
_atom_site_fract_y
_atom_site_fract_z
_atom_site_U_iso_or_equiv
_atom_site_thermal_displace_type
_atom_site_occupancy
_atom_site_calc_flag
_atom_site_refinement_flags
_atom_site_disorder_group
Eu1 Eu 0.27740(3) 0.07773(2) 0.249652(12) 0.01178(9) Uani 1 d . .
Eu2 Eu 0.27204(3) 0.33323(2) -0.000865(11) 0.01157(9) Uani 1 d . .
Cl1 Cl 0.2599(2) -0.0136(2) 0.17240(9) 0.0169(5) Uani 1 d . .
Cl2 Cl 0.7754(3) 0.1138(2) 0.09254(11) 0.0417(7) Uani 1 d . .
Cl3 Cl 0.7486(3) 0.3551(2) 0.15786(12) 0.0435(7) Uani 1 d . .
Cl4 Cl 0.7035(2) 0.25702(15) 0.25395(11) 0.0341(5) Uani 1 d . .
Cl5 Cl 0.8243(2) 0.01873(14) 0.36703(7) 0.0239(4) Uani 1 d . .
Cl6 Cl 0.2998(2) 0.48972(14) 0.49682(11) 0.0329(5) Uani 1 d . .
Cl7 Cl 0.3203(2) 0.22395(14) 0.38225(7) 0.0243(4) Uani 1 d . .
O1 O 0.0522(5) 0.1202(4) 0.2194(2) 0.0166(12) Uani 1 d . .
O2 O 0.0861(6) -0.0299(4) 0.2654(2) 0.0201(13) Uani 1 d . .
O3 O 0.2932(5) -0.0119(4) 0.3216(2) 0.0185(13) Uani 1 d . .
O4 O 0.4822(6) -0.0217(4) 0.2607(2) 0.0195(13) Uani 1 d . .
O5 O 0.4762(6) 0.1201(4) 0.2058(2) 0.0194(13) Uani 1 d . .
O6 O 0.2637(6) 0.2177(4) 0.2068(3) 0.024(2) Uani 1 d . .
O7 O 0.1584(6) 0.1680(3) 0.3019(2) 0.0212(13) Uani 1 d . .
O8 O 0.4358(6) 0.1664(4) 0.2926(2) 0.0229(14) Uani 1 d . .
C1 C -0.0393(8) 0.0478(6) 0.2105(3) 0.022(2) Uani 1 d . .
H1A H -0.0092(8) 0.0103(6) 0.1850(3) 0.027 Uiso 1 calc R .
H1B H -0.1268(8) 0.0724(6) 0.2034(3) 0.027 Uiso 1 calc R .
C2 C -0.0434(7) -0.0078(5) 0.2532(4) 0.021(2) Uani 1 d . .
H2A H -0.0857(7) 0.0274(5) 0.2773(4) 0.026 Uiso 1 calc R .
H2B H -0.0947(7) -0.0640(5) 0.2483(4) 0.026 Uiso 1 calc R .
C3 C 0.0890(9) -0.0868(6) 0.3057(3) 0.023(2) Uani 1 d . .
H3A H 0.1300(9) -0.1459(6) 0.2989(3) 0.028 Uiso 1 calc R .
H3B H -0.0011(9) -0.0981(6) 0.3165(3) 0.028 Uiso 1 calc R .
C4 C 0.1666(8) -0.0378(6) 0.3410(3) 0.022(2) Uani 1 d . .
H4A H 0.1189(8) 0.0169(6) 0.3511(3) 0.026 Uiso 1 calc R .
H4B H 0.1802(8) -0.0779(6) 0.3672(3) 0.026 Uiso 1 calc R .
C5 C 0.3874(8) -0.0835(6) 0.3256(3) 0.025(2) Uani 1 d . .
H5A H 0.3569(8) -0.1380(6) 0.3094(3) 0.030 Uiso 1 calc R .
H5B H 0.4003(8) -0.0996(6) 0.3574(3) 0.030 Uiso 1 calc R .
C6 C 0.5105(9) -0.0502(6) 0.3062(3) 0.024(2) Uani 1 d . .
H6A H 0.5446(9) 0.0015(6) 0.3238(3) 0.029 Uiso 1 calc R .
H6B H 0.5769(9) -0.0990(6) 0.3062(3) 0.029 Uiso 1 calc R .
C7 C 0.6026(8) 0.0062(6) 0.2396(3) 0.022(2) Uani 1 d . .
H7A H 0.6603(8) -0.0468(6) 0.2351(3) 0.027 Uiso 1 calc R .
H7B H 0.6489(8) 0.0506(6) 0.2588(3) 0.027 Uiso 1 calc R .
C8 C 0.5688(8) 0.0488(6) 0.1953(3) 0.023(2) Uani 1 d . .
H8A H 0.6478(8) 0.0743(6) 0.1808(3) 0.027 Uiso 1 calc R .
H8B H 0.5291(8) 0.0035(6) 0.1749(3) 0.027 Uiso 1 calc R .
C9 C 0.4608(8) 0.1833(6) 0.1697(3) 0.020(2) Uani 1 d . .
H9A H 0.4169(8) 0.1540(6) 0.1440(3) 0.024 Uiso 1 calc R .
H9B H 0.5468(8) 0.2066(6) 0.1598(3) 0.024 Uiso 1 calc R .
C10 C 0.3771(9) 0.2599(6) 0.1881(3) 0.022(2) Uani 1 d . .
H10A H 0.4255(9) 0.2940(6) 0.2114(3) 0.026 Uiso 1 calc R .
H10B H 0.3522(9) 0.3024(6) 0.1640(3) 0.026 Uiso 1 calc R .
C11 C 0.1411(9) 0.2612(5) 0.1974(3) 0.022(2) Uani 1 d . .
H11A H 0.1514(9) 0.3061(5) 0.1730(3) 0.026 Uiso 1 calc R .
H11B H 0.1080(9) 0.2928(5) 0.2243(3) 0.026 Uiso 1 calc R .
C12 C 0.0490(9) 0.1874(6) 0.1837(3) 0.026(2) Uani 1 d . .
H12A H -0.0405(9) 0.2116(6) 0.1799(3) 0.031 Uiso 1 calc R .
H12B H 0.0772(9) 0.1600(6) 0.1550(3) 0.031 Uiso 1 calc R .
Cl1B Cl 0.2477(2) 0.2406(2) 0.07622(11) 0.0187(5) Uani 1 d . .
O1B O 0.0792(6) 0.2277(4) -0.0175(2) 0.0195(13) Uani 1 d . .
O2B O 0.0453(6) 0.3791(4) 0.0291(2) 0.0175(12) Uani 1 d . .
O3B O 0.2618(5) 0.4739(4) 0.0420(3) 0.0198(15) Uani 1 d . .
O4B O 0.4723(5) 0.3721(4) 0.0436(2) 0.0149(12) Uani 1 d . .
O5B O 0.4756(6) 0.2312(4) -0.0121(2) 0.0166(13) Uani 1 d . .
O6B O 0.2849(6) 0.2439(4) -0.0729(2) 0.0152(12) Uani 1 d . .
O7B O 0.1588(6) 0.4255(3) -0.0538(2) 0.0198(13) Uani 1 d . .
O8B O 0.4337(6) 0.4219(4) -0.0426(2) 0.0191(13) Uani 1 d . .
C1B C -0.0513(7) 0.2515(5) -0.0047(3) 0.020(2) Uani 1 d . .
H1B1 H -0.1036(7) 0.1960(5) 0.0005(3) 0.024 Uiso 1 calc R .
H1B2 H -0.0937(7) 0.2871(5) -0.0287(3) 0.024 Uiso 1 calc R .
C2B C -0.0443(8) 0.3070(6) 0.0376(3) 0.022(2) Uani 1 d . .
H2B1 H -0.1316(8) 0.3314(6) 0.0452(3) 0.027 Uiso 1 calc R .
H2B2 H -0.0133(8) 0.2692(6) 0.0628(3) 0.027 Uiso 1 calc R .
C3B C 0.0434(9) 0.4471(6) 0.0639(3) 0.024(2) Uani 1 d . .
H3B1 H 0.0683(9) 0.4201(6) 0.0929(3) 0.029 Uiso 1 calc R .
H3B2 H -0.0451(9) 0.4736(6) 0.0667(3) 0.029 Uiso 1 calc R .
C4B C 0.1400(9) 0.5187(5) 0.0505(3) 0.023(2) Uani 1 d . .
H4B1 H 0.1096(9) 0.5506(5) 0.0233(3) 0.028 Uiso 1 calc R .
H4B2 H 0.1505(9) 0.5637(5) 0.0748(3) 0.028 Uiso 1 calc R .
C5B C 0.3775(9) 0.5136(6) 0.0621(3) 0.022(2) Uani 1 d . .
H5B1 H 0.3525(9) 0.5553(6) 0.0866(3) 0.026 Uiso 1 calc R .
H5B2 H 0.4276(9) 0.5483(6) 0.0395(3) 0.026 Uiso 1 calc R .
C6B C 0.4580(8) 0.4370(6) 0.0799(3) 0.021(2) Uani 1 d . .
H6B1 H 0.5447(8) 0.4593(6) 0.0897(3) 0.025 Uiso 1 calc R .
H6B2 H 0.4138(8) 0.4083(6) 0.1058(3) 0.025 Uiso 1 calc R .
C7B C 0.5610(9) 0.2992(6) 0.0533(3) 0.025(2) Uani 1 d . .
H7B1 H 0.5189(9) 0.2544(6) 0.0733(3) 0.030 Uiso 1 calc R .
H7B2 H 0.6404(9) 0.3228(6) 0.0682(3) 0.030 Uiso 1 calc R .
C8B C 0.5957(8) 0.2561(6) 0.0098(3) 0.024(2) Uani 1 d . .
H8B1 H 0.6457(8) 0.2991(6) -0.0090(3) 0.029 Uiso 1 calc R .
H8B2 H 0.6502(8) 0.2016(6) 0.0150(3) 0.029 Uiso 1 calc R .
C9B C 0.5038(8) 0.2049(5) -0.0576(3) 0.020(2) Uani 1 d . .
H9B1 H 0.5702(8) 0.1562(5) -0.0581(3) 0.024 Uiso 1 calc R .
H9B2 H 0.5381(8) 0.2574(5) -0.0747(3) 0.024 Uiso 1 calc R .
C10B C 0.3806(8) 0.1725(5) -0.0777(3) 0.022(2) Uani 1 d . .
H10C H 0.3938(8) 0.1582(5) -0.1097(3) 0.027 Uiso 1 calc R .
H10D H 0.3503(8) 0.1169(5) -0.0623(3) 0.027 Uiso 1 calc R .
C11B C 0.1596(9) 0.2182(6) -0.0915(3) 0.022(2) Uani 1 d . .
H11C H 0.1725(9) 0.1780(6) -0.1176(3) 0.026 Uiso 1 calc R .
H11D H 0.1116(9) 0.2728(6) -0.1015(3) 0.026 Uiso 1 calc R .
C12B C 0.0837(9) 0.1699(6) -0.0562(3) 0.024(2) Uani 1 d . .
H12C H -0.0059(9) 0.1568(6) -0.0669(3) 0.029 Uiso 1 calc R .
H12D H 0.1265(9) 0.1117(6) -0.0486(3) 0.029 Uiso 1 calc R .
O1S O 0.9157(6) 0.2057(4) 0.3243(2) 0.0280(14) Uani 1 d . .
O2S O 0.4133(6) 0.0365(4) 0.4246(2) 0.0249(13) Uani 1 d . .

loop_
_atom_type_symbol
_atom_type_description
_atom_type_scat_dispersion_real
_atom_type_scat_dispersion_imag
_atom_type_scat_source
C C 0.0033 0.0016 'International Tables Vol C Tables 4.2.6.8 and 6.1.1.4'
H H 0.0000 0.0000 'International Tables Vol C Tables 4.2.6.8 and 6.1.1.4'
O O 0.0106 0.0060 'International Tables Vol C Tables 4.2.6.8 and 6.1.1.4'
Cl Cl 0.1484 0.1585 'International Tables Vol C Tables 4.2.6.8 and 6.1.1.4'
Eu Eu -0.1578 3.6682 'International Tables Vol C Tables 4.2.6.8 and 6.1.1.4'

loop_
_geom_angle_atom_site_label_1
_geom_angle_atom_site_label_2
_geom_angle_atom_site_label_3
_geom_angle
_geom_angle_site_symmetry_1
_geom_angle_site_symmetry_3
_geom_angle_publ_flag
O7 Eu1 O6 80.9(2) . . ?
O7 Eu1 O8 72.3(2) . . ?
O6 Eu1 O8 82.1(2) . . ?
O7 Eu1 O5 128.3(2) . . ?
O6 Eu1 O5 63.9(2) . . ?
O8 Eu1 O5 66.7(2) . . ?
O7 Eu1 O3 76.5(2) . . ?
O6 Eu1 O3 153.4(2) . . ?
O8 Eu1 O3 77.8(2) . . ?
O5 Eu1 O3 121.6(2) . . ?
O7 Eu1 O1 68.6(2) . . ?
O6 Eu1 O1 63.4(2) . . ?
O8 Eu1 O1 130.7(2) . . ?
O5 Eu1 O1 119.1(2) . . ?
O3 Eu1 O1 119.2(2) . . ?
O7 Eu1 O2 80.5(2) . . ?
O6 Eu1 O2 125.3(2) . . ?
O8 Eu1 O2 137.7(2) . . ?
O5 Eu1 O2 150.7(2) . . ?
O3 Eu1 O2 64.5(2) . . ?
O1 Eu1 O2 61.9(2) . . ?
O7 Eu1 O4 130.4(2) . . ?
O6 Eu1 O4 126.7(2) . . ?
O8 Eu1 O4 72.4(2) . . ?
O5 Eu1 O4 63.1(2) . . ?
O3 Eu1 O4 62.7(2) . . ?
O1 Eu1 O4 156.7(2) . . ?
O2 Eu1 O4 104.2(2) . . ?
O7 Eu1 Cl1 144.2(2) . . ?
O6 Eu1 Cl1 88.2(2) . . ?
O8 Eu1 Cl1 139.9(2) . . ?
O5 Eu1 Cl1 74.13(14) . . ?
O3 Eu1 Cl1 118.37(13) . . ?
O1 Eu1 Cl1 76.01(14) . . ?
O2 Eu1 Cl1 78.30(14) . . ?
O4 Eu1 Cl1 83.02(13) . . ?
O7B Eu2 O3B 80.9(2) . . ?
O7B Eu2 O8B 71.7(2) . . ?
O3B Eu2 O8B 81.0(2) . . ?
O7B Eu2 O4B 128.1(2) . . ?
O3B Eu2 O4B 64.1(2) . . ?
O8B Eu2 O4B 66.3(2) . . ?
O7B Eu2 O6B 76.0(2) . . ?
O3B Eu2 O6B 153.1(2) . . ?
O8B Eu2 O6B 78.9(2) . . ?
O4B Eu2 O6B 121.8(2) . . ?
O7B Eu2 O1B 81.0(2) . . ?
O3B Eu2 O1B 125.8(2) . . ?
O8B Eu2 O1B 138.1(2) . . ?
O4B Eu2 O1B 150.6(2) . . ?
O6B Eu2 O1B 63.8(2) . . ?
O7B Eu2 O2B 69.1(2) . . ?
O3B Eu2 O2B 63.6(2) . . ?
O8B Eu2 O2B 130.1(2) . . ?
O4B Eu2 O2B 119.4(2) . . ?
O6B Eu2 O2B 118.7(2) . . ?
O1B Eu2 O2B 62.2(2) . . ?
O7B Eu2 O5B 129.4(2) . . ?
O3B Eu2 O5B 126.7(2) . . ?
O8B Eu2 O5B 72.6(2) . . ?
O4B Eu2 O5B 62.9(2) . . ?
O6B Eu2 O5B 62.9(2) . . ?
O1B Eu2 O5B 103.9(2) . . ?
O2B Eu2 O5B 157.1(2) . . ?
O7B Eu2 Cl1B 144.3(2) . . ?
O3B Eu2 Cl1B 88.7(2) . . ?
O8B Eu2 Cl1B 140.34(15) . . ?
O4B Eu2 Cl1B 74.77(14) . . ?
O6B Eu2 Cl1B 118.08(13) . . ?
O1B Eu2 Cl1B 77.74(15) . . ?
O2B Eu2 Cl1B 75.67(14) . . ?
O5B Eu2 Cl1B 83.74(13) . . ?
C1 O1 C12 110.7(6) . . ?
C1 O1 Eu1 117.9(4) . . ?
C12 O1 Eu1 116.6(4) . . ?
C2 O2 C3 111.3(7) . . ?
C2 O2 Eu1 121.7(5) . . ?
C3 O2 Eu1 119.3(5) . . ?
C5 O3 C4 111.6(6) . . ?
C5 O3 Eu1 119.8(5) . . ?
C4 O3 Eu1 114.5(5) . . ?
C7 O4 C6 108.8(6) . . ?
C7 O4 Eu1 118.4(4) . . ?
C6 O4 Eu1 116.5(5) . . ?
C9 O5 C8 112.3(6) . . ?
C9 O5 Eu1 117.8(5) . . ?
C8 O5 Eu1 117.7(5) . . ?
C10 O6 C11 115.9(7) . . ?
C10 O6 Eu1 121.8(5) . . ?
C11 O6 Eu1 122.2(5) . . ?
O1 C1 C2 105.2(7) . . ?
O2 C2 C1 108.5(6) . . ?
O2 C3 C4 108.2(6) . . ?
O3 C4 C3 108.2(7) . . ?
O3 C5 C6 107.4(7) . . ?
O4 C6 C5 107.2(7) . . ?
O4 C7 C8 107.9(7) . . ?
O5 C8 C7 105.1(7) . . ?
O5 C9 C10 105.8(7) . . ?
O6 C10 C9 106.0(6) . . ?
O6 C11 C12 106.2(6) . . ?
O1 C12 C11 106.2(7) . . ?
C1B O1B C12B 113.1(7) . . ?
C1B O1B Eu2 121.1(4) . . ?
C12B O1B Eu2 119.5(5) . . ?
C2B O2B C3B 112.3(6) . . ?
C2B O2B Eu2 116.4(4) . . ?
C3B O2B Eu2 116.5(5) . . ?
C4B O3B C5B 116.7(7) . . ?
C4B O3B Eu2 121.5(5) . . ?
C5B O3B Eu2 121.7(5) . . ?
C7B O4B C6B 113.9(7) . . ?
C7B O4B Eu2 116.9(5) . . ?
C6B O4B Eu2 117.6(4) . . ?
C8B O5B C9B 109.1(6) . . ?
C8B O5B Eu2 118.6(4) . . ?
C9B O5B Eu2 116.1(4) . . ?
C11B O6B C10B 111.7(6) . . ?
C11B O6B Eu2 114.7(5) . . ?
C10B O6B Eu2 120.0(5) . . ?
O1B C1B C2B 108.3(6) . . ?
O2B C2B C1B 106.5(7) . . ?
O2B C3B C4B 106.6(7) . . ?
O3B C4B C3B 107.2(7) . . ?
O3B C5B C6B 107.0(7) . . ?
O4B C6B C5B 106.6(7) . . ?
O4B C7B C8B 107.1(7) . . ?
O5B C8B C7B 107.6(7) . . ?
O5B C9B C10B 107.4(7) . . ?
O6B C10B C9B 107.6(6) . . ?
O6B C11B C12B 108.2(7) . . ?
O1B C12B C11B 107.6(7) . . ?

loop_
_geom_bond_atom_site_label_1
_geom_bond_atom_site_label_2
_geom_bond_distance
_geom_bond_site_symmetry_2
_geom_bond_publ_flag
Eu1 O7 2.389(6) . ?
Eu1 O6 2.434(7) . ?
Eu1 O8 2.446(6) . ?
Eu1 O5 2.499(6) . ?
Eu1 O3 2.531(7) . ?
Eu1 O1 2.555(5) . ?
Eu1 O2 2.562(6) . ?
Eu1 O4 2.581(6) . ?
Eu1 Cl1 2.681(3) . ?
Eu2 O7B 2.388(6) . ?
Eu2 O3B 2.441(6) . ?
Eu2 O8B 2.449(6) . ?
Eu2 O4B 2.508(5) . ?
Eu2 O6B 2.529(6) . ?
Eu2 O1B 2.560(6) . ?
Eu2 O2B 2.578(6) . ?
Eu2 O5B 2.593(5) . ?
Eu2 Cl1B 2.691(3) . ?
O1 C1 1.444(9) . ?
O1 C12 1.456(10) . ?
O2 C2 1.413(9) . ?
O2 C3 1.469(10) . ?
O3 C5 1.435(9) . ?
O3 C4 1.470(10) . ?
O4 C7 1.443(10) . ?
O4 C6 1.453(10) . ?
O5 C9 1.435(10) . ?
O5 C8 1.450(10) . ?
O6 C10 1.430(11) . ?
O6 C11 1.437(10) . ?
C1 C2 1.518(13) . ?
C3 C4 1.506(12) . ?
C5 C6 1.470(12) . ?
C7 C8 1.508(12) . ?
C9 C10 1.522(12) . ?
C11 C12 1.497(12) . ?
O1B C1B 1.434(10) . ?
O1B C12B 1.438(10) . ?
O2B C2B 1.427(10) . ?
O2B C3B 1.446(10) . ?
O3B C4B 1.434(10) . ?
O3B C5B 1.451(10) . ?
O4B C7B 1.437(10) . ?
O4B C6B 1.457(10) . ?
O5B C8B 1.441(10) . ?
O5B C9B 1.445(10) . ?
O6B C11B 1.447(10) . ?
O6B C10B 1.446(9) . ?
C1B C2B 1.507(13) . ?
C3B C4B 1.499(12) . ?
C5B C6B 1.497(12) . ?
C7B C8B 1.491(13) . ?
C9B C10B 1.475(11) . ?
C11B C12B 1.493(12) . ?
